data_2017507
loop_
_publ_author_name
'Zhan, Ge'
'Li, Xin-Hua'

_publ_section_title
;Poly[[<i>trans</i>-diaquabis(\m~2~-biphenyl-2,2'-dicarboxylato)bis(\m~2~-4,4'-bipyridine)dicobalt(II)]
 biphenyl-2,2'-dicarboxylic acid disolvate]
;
_journal_coeditor_code FN3036
_journal_issue 2
_journal_name_full 'Acta Crystallographica Section C'
_journal_page_first m29
_journal_page_last m31
_journal_paper_doi 10.1107/S0108270109044205
_journal_volume 66
_journal_year 2010
_chemical_formula_iupac '[Co2 (C14 H8 O4)2 (C10 H8 N2)2 (H2 O)2] , 2C14 H10 O4'
_chemical_formula_moiety 'C48 H36 Co2 N4 O10, 2C14 H10 O4'
_chemical_formula_sum 'C76 H56 Co2 N4 O18'
_chemical_formula_weight 1431.11
_chemical_name_systematic
;Poly[[<i>trans</i>-diaquabis(\m~2~-biphenyl-2,2'-dicarboxylato)bis(\m~2~-4,4'-
bipyridine)dicobalt(II)]
 biphenyl-2,2'-dicarboxylic acid disolvate]
;
_space_group_IT_number 18
_symmetry_cell_setting orthorhombic
_symmetry_space_group_name_Hall 'P 2 2ab'
_symmetry_space_group_name_H-M 'P 21 21 2'
_atom_sites_solution_hydrogens geom
_atom_sites_solution_primary direct
_atom_sites_solution_secondary difmap
_audit_creation_method SHELXL97
_cell_angle_alpha 90.00
_cell_angle_beta 90.00
_cell_angle_gamma 90.00
_cell_formula_units_Z 4
_cell_length_a 10.1264(10)
_cell_length_b 28.487(3)
_cell_length_c 11.3835(11)
_cell_measurement_reflns_used 5858
_cell_measurement_temperature 298(2)
_cell_measurement_theta_max 25.1
_cell_measurement_theta_min 1.79
_cell_volume 3283.8(6)
_computing_cell_refinement 'SAINT (Bruker, 2001)'
_computing_data_collection 'SMART (Bruker, 2001)'
_computing_data_reduction 'SAINT (Bruker, 2001)'
_computing_molecular_graphics 'XP in SHELXTL (Bruker, 2001)'
_computing_publication_material 'SHELXL97 (Sheldrick, 2008)'
_computing_structure_refinement 'SHELXL97 (Sheldrick, 2008)'
_computing_structure_solution 'SHELXS97 (Sheldrick, 2008)'
_diffrn_ambient_temperature 298(2)
_diffrn_measured_fraction_theta_full 0.999
_diffrn_measured_fraction_theta_max 0.999
_diffrn_measurement_device_type 'Bruker APEX CCD area-detector'
_diffrn_measurement_method '\f and \w scan'
_diffrn_radiation_monochromator graphite
_diffrn_radiation_source 'X-ray tube'
_diffrn_radiation_type MoK\a
_diffrn_radiation_wavelength 0.71073
_diffrn_reflns_av_R_equivalents 0.0403
_diffrn_reflns_av_sigmaI/netI 0.0534
_diffrn_reflns_limit_h_max 12
_diffrn_reflns_limit_h_min -11
_diffrn_reflns_limit_k_max 32
_diffrn_reflns_limit_k_min -34
_diffrn_reflns_limit_l_max 13
_diffrn_reflns_limit_l_min -13
_diffrn_reflns_number 17371
_diffrn_reflns_theta_full 25.10
_diffrn_reflns_theta_max 25.10
_diffrn_reflns_theta_min 1.79
_diffrn_standards_decay_% 0
_diffrn_standards_interval_time 0
_diffrn_standards_number 0
_exptl_absorpt_coefficient_mu 0.584
_exptl_absorpt_correction_T_max 0.95
_exptl_absorpt_correction_T_min 0.89
_exptl_absorpt_correction_type integration
_exptl_absorpt_process_details '(SADABS; Bruker, 2001)'
_exptl_crystal_colour red
_exptl_crystal_density_diffrn 1.447
_exptl_crystal_density_method 'not measured'
_exptl_crystal_description block
_exptl_crystal_F_000 1476
_exptl_crystal_size_max 0.40
_exptl_crystal_size_mid 0.17
_exptl_crystal_size_min 0.08
_refine_diff_density_max 0.605
_refine_diff_density_min -0.419
_refine_ls_abs_structure_details 'Flack (1983), with 1476 Friedel pairs'
_refine_ls_abs_structure_Flack 0.013(15)
_refine_ls_extinction_method none
_refine_ls_goodness_of_fit_ref 1.046
_refine_ls_hydrogen_treatment mixed
_refine_ls_matrix_type full
_refine_ls_number_parameters 468
_refine_ls_number_reflns 5840
_refine_ls_number_restraints 4
_refine_ls_restrained_S_all 1.046
_refine_ls_R_factor_all 0.0520
_refine_ls_R_factor_gt 0.0452
_refine_ls_shift/su_max 0.001
_refine_ls_shift/su_mean 0.000
_refine_ls_structure_factor_coef Fsqd
_refine_ls_weighting_details 'calc w=1/[\s^2^(Fo^2^)+(0.0488P)^2^+0.3862P] where P=(Fo^2^+2Fc^2^)/3'
_refine_ls_weighting_scheme calc
_refine_ls_wR_factor_gt 0.0971
_refine_ls_wR_factor_ref 0.1003
_reflns_number_gt 5236
_reflns_number_total 5840
_reflns_threshold_expression I>2\s(I)
_cod_data_source_file fn3036.cif
_cod_data_source_block I
_cod_original_sg_symbol_Hall P22ab
_cod_database_code 2017507

loop_
_symmetry_equiv_pos_as_xyz
'x, y, z'
'-x, -y, z'
'x+1/2, -y+1/2, -z'
'-x+1/2, y+1/2, -z'

loop_
_atom_site_type_symbol
_atom_site_label
_atom_site_fract_x
_atom_site_fract_y
_atom_site_fract_z
_atom_site_U_iso_or_equiv
_atom_site_adp_type
_atom_site_calc_flag
_atom_site_refinement_flags
_atom_site_occupancy
_atom_site_disorder_assembly
_atom_site_disorder_group
Co Co1 0.5000 0.0000 0.62712(4) 0.02339(14) Uani d S 1 . .
Co Co2 1.0000 0.0000 0.72147(4) 0.02310(14) Uani d S 1 . .
C C1 0.7549(3) 0.05627(10) 0.6450(3) 0.0217(7) Uani d . 1 . .
C C2 0.8355(3) 0.09575(11) 0.5926(3) 0.0257(7) Uani d . 1 . .
C C3 0.8471(3) 0.09872(12) 0.4709(3) 0.0353(8) Uani d . 1 . .
H H3 0.7973 0.0790 0.4232 0.042 Uiso calc R 1 . .
C C4 0.9320(4) 0.13080(14) 0.4210(3) 0.0465(10) Uani d . 1 . .
H H4 0.9414 0.1320 0.3398 0.056 Uiso calc R 1 . .
C C5 1.0027(5) 0.16078(12) 0.4905(3) 0.0483(9) Uani d . 1 . .
H H5 1.0597 0.1825 0.4565 0.058 Uiso calc R 1 . .
C C6 0.9895(4) 0.15887(11) 0.6103(3) 0.0423(8) Uani d . 1 . .
H H6 1.0370 0.1797 0.6569 0.051 Uiso calc R 1 . .
C C7 0.9062(3) 0.12634(11) 0.6635(3) 0.0282(7) Uani d . 1 . .
C C8 0.8906(3) 0.12515(11) 0.7937(3) 0.0308(7) Uani d . 1 . .
C C9 0.7710(4) 0.13858(13) 0.8454(4) 0.0463(10) Uani d . 1 . .
H H9 0.7003 0.1469 0.7976 0.056 Uiso calc R 1 . .
C C10 0.7560(4) 0.13972(15) 0.9653(4) 0.0573(12) Uani d . 1 . .
H H10 0.6758 0.1485 0.9985 0.069 Uiso calc R 1 . .
C C11 0.8610(5) 0.12769(14) 1.0354(4) 0.0563(11) Uani d . 1 . .
H H11 0.8514 0.1285 1.1166 0.068 Uiso calc R 1 . .
C C12 0.9799(4) 0.11453(12) 0.9877(3) 0.0423(9) Uani d . 1 . .
H H12 1.0501 0.1067 1.0365 0.051 Uiso calc R 1 . .
C C13 0.9953(4) 0.11290(10) 0.8664(3) 0.0335(7) Uani d . 1 . .
C C14 1.1220(3) 0.09543(12) 0.8135(3) 0.0299(7) Uani d . 1 . .
C C15 0.8872(3) 0.00113(14) 0.9702(2) 0.0312(6) Uani d . 1 . .
H H15 0.8078 0.0020 0.9292 0.037 Uiso calc R 1 . .
C C16 0.8829(3) 0.00113(14) 1.0913(2) 0.0317(7) Uani d . 1 . .
H H16 0.8021 0.0019 1.1300 0.038 Uiso calc R 1 . .
C C17 1.0000 0.0000 1.1553(3) 0.0286(9) Uani d S 1 . .
C C18 1.0000 0.0000 1.2848(3) 0.0287(9) Uani d S 1 . .
C C19 1.0953(3) 0.02377(12) 1.3493(3) 0.0321(8) Uani d . 1 . .
H H19 1.1617 0.0403 1.3108 0.039 Uiso calc R 1 . .
C C20 1.0918(3) 0.02296(12) 1.4694(3) 0.0321(8) Uani d . 1 . .
H H20 1.1569 0.0393 1.5102 0.038 Uiso calc R 1 . .
C C21 0.4776(4) 0.03882(11) 0.8747(3) 0.0356(8) Uani d . 1 . .
H H21 0.4638 0.0665 0.8333 0.043 Uiso calc R 1 . .
C C22 0.4735(4) 0.04065(12) 0.9956(3) 0.0361(9) Uani d . 1 . .
H H22 0.4534 0.0686 1.0340 0.043 Uiso calc R 1 . .
C C23 0.5000 0.0000 1.0595(3) 0.0297(9) Uani d S 1 . .
C C24 0.5000 0.0000 1.1889(3) 0.0309(9) Uani d S 1 . .
C C25 0.5204(4) 0.04059(11) 1.2533(3) 0.0389(9) Uani d . 1 . .
H H25 0.5349 0.0689 1.2149 0.047 Uiso calc R 1 . .
C C26 0.5192(4) 0.03899(12) 1.3745(3) 0.0393(9) Uani d . 1 . .
H H26 0.5326 0.0668 1.4154 0.047 Uiso calc R 1 . .
C C27 0.3764(4) 0.15065(13) 0.4153(4) 0.0417(9) Uani d . 1 . .
C C28 0.4632(3) 0.18346(12) 0.3475(3) 0.0385(9) Uani d . 1 . .
C C29 0.5976(4) 0.17791(14) 0.3584(4) 0.0485(10) Uani d . 1 . .
H H29 0.6310 0.1570 0.4136 0.058 Uiso calc R 1 . .
C C30 0.6831(4) 0.20302(15) 0.2886(4) 0.0573(11) Uani d . 1 . .
H H30 0.7738 0.1992 0.2970 0.069 Uiso calc R 1 . .
C C31 0.6343(4) 0.23356(15) 0.2068(4) 0.0570(11) Uani d . 1 . .
H H31 0.6917 0.2496 0.1572 0.068 Uiso calc R 1 . .
C C32 0.5004(5) 0.24065(12) 0.1979(3) 0.0453(8) Uani d . 1 . .
H H32 0.4686 0.2623 0.1437 0.054 Uiso calc R 1 . .
C C33 0.4111(3) 0.21627(11) 0.2680(3) 0.0334(8) Uani d . 1 . .
C C34 0.2692(3) 0.22840(11) 0.2601(3) 0.0330(8) Uani d . 1 . .
C C35 0.2130(4) 0.25924(12) 0.3396(3) 0.0409(9) Uani d . 1 . .
H H35 0.2623 0.2690 0.4041 0.049 Uiso calc R 1 . .
C C36 0.0873(4) 0.27574(14) 0.3262(4) 0.0513(10) Uani d . 1 . .
H H36 0.0510 0.2957 0.3823 0.062 Uiso calc R 1 . .
C C37 0.0146(5) 0.26283(14) 0.2299(4) 0.0589(11) Uani d . 1 . .
H H37 -0.0695 0.2751 0.2187 0.071 Uiso calc R 1 . .
C C38 0.0660(4) 0.23178(14) 0.1501(4) 0.0561(11) Uani d . 1 . .
H H38 0.0160 0.2228 0.0853 0.067 Uiso calc R 1 . .
C C39 0.1929(4) 0.21344(12) 0.1650(3) 0.0412(9) Uani d . 1 . .
C C40 0.2414(4) 0.17543(13) 0.0868(4) 0.0466(10) Uani d . 1 . .
H H5A 0.378(5) 0.0798(12) 0.602(4) 0.070 Uiso d D 1 . .
H H5B 0.303(4) 0.0552(17) 0.664(4) 0.070 Uiso d D 1 . .
H H7A 0.284(5) 0.1323(15) 0.281(3) 0.070 Uiso d D 1 . .
H H9A 0.235(5) 0.1561(13) -0.065(4) 0.070 Uiso d D 1 . .
N N1 0.5000 0.0000 1.4359(3) 0.0279(7) Uani d S 1 . .
N N2 0.5000 0.0000 0.8138(3) 0.0286(7) Uani d S 1 . .
N N3 1.0000 0.0000 0.9085(3) 0.0264(7) Uani d S 1 . .
N N4 1.0000 0.0000 1.5316(3) 0.0280(7) Uani d S 1 . .
O O1 0.6378(2) 0.05326(7) 0.6134(2) 0.0302(6) Uani d . 1 . .
O O2 0.81146(19) 0.02930(7) 0.71615(17) 0.0263(5) Uani d . 1 . .
O O3 1.1170(2) 0.06391(7) 0.73674(18) 0.0284(5) Uani d . 1 . .
O O4 1.2301(2) 0.11247(9) 0.8483(2) 0.0455(7) Uani d . 1 . .
O O5 0.3586(2) 0.05426(9) 0.6242(2) 0.0312(6) Uani d D 1 . .
O O6 0.3950(3) 0.14281(10) 0.5180(3) 0.0628(8) Uani d . 1 . .
O O7 0.2842(3) 0.12818(10) 0.3567(3) 0.0533(7) Uani d D 1 . .
O O8 0.2910(3) 0.13965(9) 0.1284(2) 0.0610(8) Uani d . 1 . .
O O9 0.2217(3) 0.18213(9) -0.0238(3) 0.0564(8) Uani d D 1 . .

loop_
_atom_site_aniso_label
_atom_site_aniso_U_11
_atom_site_aniso_U_22
_atom_site_aniso_U_33
_atom_site_aniso_U_12
_atom_site_aniso_U_13
_atom_site_aniso_U_23
Co1 0.0238(3) 0.0343(3) 0.0120(3) -0.0021(3) 0.000 0.000
Co2 0.0220(3) 0.0350(3) 0.0123(3) 0.0003(3) 0.000 0.000
C1 0.0241(17) 0.0260(16) 0.0150(15) 0.0018(12) 0.0013(13) -0.0026(12)
C2 0.0211(16) 0.0302(16) 0.0258(17) 0.0061(13) -0.0007(13) 0.0044(14)
C3 0.0321(19) 0.045(2) 0.0290(19) 0.0014(16) -0.0021(15) 0.0094(16)
C4 0.047(2) 0.057(2) 0.035(2) 0.006(2) 0.0106(18) 0.0179(19)
C5 0.045(2) 0.0418(19) 0.057(2) 0.000(2) 0.016(3) 0.0216(17)
C6 0.034(2) 0.0352(17) 0.057(2) -0.0078(18) -0.001(2) 0.0012(15)
C7 0.0249(17) 0.0247(16) 0.0351(19) 0.0049(13) -0.0010(14) 0.0033(14)
C8 0.0302(18) 0.0261(17) 0.036(2) -0.0026(14) 0.0013(15) -0.0064(14)
C9 0.040(2) 0.045(2) 0.054(3) 0.0062(17) 0.0027(19) -0.010(2)
C10 0.047(3) 0.065(3) 0.060(3) 0.006(2) 0.019(2) -0.013(2)
C11 0.066(3) 0.063(3) 0.040(2) -0.002(2) 0.014(2) -0.022(2)
C12 0.049(3) 0.046(2) 0.0316(18) -0.0006(18) -0.0003(18) -0.0106(15)
C13 0.0382(17) 0.0304(15) 0.0318(17) -0.0021(17) 0.001(2) -0.0086(12)
C14 0.0319(19) 0.0337(18) 0.0242(18) 0.0023(15) -0.0003(14) 0.0000(14)
C15 0.0263(15) 0.0476(17) 0.0198(14) -0.0012(19) -0.0023(12) 0.001(2)
C16 0.0247(15) 0.0521(18) 0.0184(14) -0.002(2) 0.0025(11) -0.0005(19)
C17 0.035(2) 0.038(2) 0.0124(19) -0.005(3) 0.000 0.000
C18 0.030(2) 0.039(2) 0.017(2) 0.001(3) 0.000 0.000
C19 0.0293(18) 0.047(2) 0.0198(17) -0.0099(15) 0.0053(14) 0.0019(15)
C20 0.0308(18) 0.0467(19) 0.0186(17) -0.0077(15) -0.0045(14) -0.0040(15)
C21 0.050(2) 0.0373(17) 0.0192(16) 0.0046(17) -0.0047(16) 0.0014(13)
C22 0.050(3) 0.0390(18) 0.0194(16) 0.0066(16) -0.0008(15) -0.0032(13)
C23 0.032(2) 0.044(2) 0.0126(19) 0.000(3) 0.000 0.000
C24 0.033(2) 0.041(2) 0.019(2) 0.003(3) 0.000 0.000
C25 0.062(3) 0.0350(17) 0.0199(16) -0.0041(18) -0.0003(17) 0.0058(13)
C26 0.056(3) 0.0427(18) 0.0194(16) -0.0020(18) -0.0036(17) -0.0030(13)
C27 0.041(2) 0.040(2) 0.044(2) 0.0026(17) -0.0015(18) 0.0047(18)
C28 0.040(2) 0.0349(18) 0.041(2) -0.0021(15) 0.0000(16) 0.0034(16)
C29 0.045(2) 0.048(2) 0.052(3) 0.0033(19) -0.003(2) 0.008(2)
C30 0.032(2) 0.065(3) 0.075(3) -0.002(2) 0.004(2) 0.011(2)
C31 0.050(3) 0.060(3) 0.060(3) -0.001(2) 0.014(2) 0.013(2)
C32 0.052(2) 0.0448(19) 0.0385(19) 0.003(2) -0.003(2) 0.0052(15)
C33 0.040(2) 0.0294(17) 0.0312(19) -0.0028(15) -0.0017(15) -0.0043(15)
C34 0.042(2) 0.0236(16) 0.0330(19) -0.0019(15) -0.0028(16) 0.0037(14)
C35 0.043(2) 0.040(2) 0.040(2) -0.0060(17) 0.0014(18) -0.0026(17)
C36 0.048(3) 0.048(2) 0.058(3) 0.0008(19) 0.014(2) -0.003(2)
C37 0.039(2) 0.052(2) 0.085(3) 0.008(2) -0.003(3) -0.002(2)
C38 0.052(3) 0.052(2) 0.065(3) -0.006(2) -0.023(2) 0.000(2)
C39 0.044(2) 0.0357(19) 0.044(2) -0.0011(16) -0.0079(17) 0.0009(17)
C40 0.052(3) 0.041(2) 0.047(2) -0.0043(18) -0.015(2) -0.0095(18)
N1 0.0315(19) 0.0408(19) 0.0115(16) 0.000(2) 0.000 0.000
N2 0.0280(18) 0.038(2) 0.0201(17) -0.001(2) 0.000 0.000
N3 0.0231(17) 0.0376(18) 0.0185(17) 0.000(2) 0.000 0.000
N4 0.0303(18) 0.0400(19) 0.0137(16) 0.000(2) 0.000 0.000
O1 0.0239(13) 0.0376(13) 0.0290(14) -0.0052(10) -0.0059(10) 0.0050(11)
O2 0.0238(11) 0.0352(12) 0.0198(11) 0.0027(9) -0.0009(9) 0.0047(10)
O3 0.0304(12) 0.0316(11) 0.0231(12) 0.0001(10) 0.0058(10) -0.0050(10)
O4 0.0311(14) 0.0568(17) 0.0487(17) 0.0008(12) -0.0061(12) -0.0207(14)
O5 0.0253(14) 0.0426(14) 0.0258(14) 0.0020(11) 0.0055(10) 0.0050(12)
O6 0.081(2) 0.0600(19) 0.0472(19) -0.0118(16) -0.0086(16) 0.0176(15)
O7 0.0526(17) 0.0498(16) 0.0575(18) -0.0129(13) -0.0074(16) 0.0053(15)
O8 0.093(2) 0.0387(15) 0.0513(18) 0.0164(15) -0.0215(16) -0.0135(13)
O9 0.081(2) 0.0441(16) 0.0441(17) -0.0032(15) -0.0147(15) -0.0124(14)

loop_
_atom_type_symbol
_atom_type_description
_atom_type_scat_dispersion_real
_atom_type_scat_dispersion_imag
_atom_type_scat_source
C C 0.0033 0.0016 'International Tables Vol C Tables 4.2.6.8 and 6.1.1.4'
H H 0.0000 0.0000 'International Tables Vol C Tables 4.2.6.8 and 6.1.1.4'
N N 0.0061 0.0033 'International Tables Vol C Tables 4.2.6.8 and 6.1.1.4'
O O 0.0106 0.0060 'International Tables Vol C Tables 4.2.6.8 and 6.1.1.4'
Co Co 0.3494 0.9721 'International Tables Vol C Tables 4.2.6.8 and 6.1.1.4'

loop_
_geom_angle_atom_site_label_1
_geom_angle_atom_site_label_2
_geom_angle_atom_site_label_3
_geom_angle_site_symmetry_1
_geom_angle_site_symmetry_3
_geom_angle
_geom_angle_publ_flag
O1 Co1 O1 2_655 . 171.35(13) ?
O1 Co1 O5 2_655 . 94.51(8) ?
O1 Co1 O5 . . 85.35(8) ?
O1 Co1 O5 2_655 2_655 85.35(8) ?
O1 Co1 O5 . 2_655 94.51(8) ?
O5 Co1 O5 . 2_655 178.20(14) ?
O1 Co1 N2 2_655 . 94.33(7) ?
O1 Co1 N2 . . 94.33(7) ?
O5 Co1 N2 . . 90.90(7) ?
O5 Co1 N2 2_655 . 90.90(7) ?
O1 Co1 N1 2_655 1_554 85.67(7) ?
O1 Co1 N1 . 1_554 85.67(7) ?
O5 Co1 N1 . 1_554 89.10(7) ?
O5 Co1 N1 2_655 1_554 89.10(7) ?
N2 Co1 N1 . 1_554 180.0000(10) ?
O2 Co2 O2 2_755 . 176.67(11) ?
O2 Co2 N3 2_755 . 91.66(6) ?
O2 Co2 N3 . . 91.66(6) ?
O2 Co2 N4 2_755 1_554 88.34(6) ?
O2 Co2 N4 . 1_554 88.34(6) ?
N3 Co2 N4 . 1_554 180.0000(10) ?
O2 Co2 O3 2_755 . 80.72(8) ?
O2 Co2 O3 . . 99.55(8) ?
N3 Co2 O3 . . 85.43(5) ?
N4 Co2 O3 1_554 . 94.57(5) ?
O2 Co2 O3 2_755 2_755 99.55(8) ?
O2 Co2 O3 . 2_755 80.72(8) ?
N3 Co2 O3 . 2_755 85.43(5) ?
N4 Co2 O3 1_554 2_755 94.57(5) ?
O3 Co2 O3 . 2_755 170.85(11) ?
O1 C1 O2 . . 125.5(3) ?
O1 C1 C2 . . 116.9(3) ?
O2 C1 C2 . . 117.6(3) ?
C7 C2 C3 . . 119.8(3) ?
C7 C2 C1 . . 121.1(3) ?
C3 C2 C1 . . 118.9(3) ?
C4 C3 C2 . . 120.2(3) ?
C4 C3 H3 . . 119.9 ?
C2 C3 H3 . . 119.9 ?
C5 C4 C3 . . 120.2(3) ?
C5 C4 H4 . . 119.9 ?
C3 C4 H4 . . 119.9 ?
C4 C5 C6 . . 120.0(4) ?
C4 C5 H5 . . 120.0 ?
C6 C5 H5 . . 120.0 ?
C5 C6 C7 . . 121.2(4) ?
C5 C6 H6 . . 119.4 ?
C7 C6 H6 . . 119.4 ?
C2 C7 C6 . . 118.6(3) ?
C2 C7 C8 . . 120.6(3) ?
C6 C7 C8 . . 120.8(3) ?
C13 C8 C9 . . 118.5(3) ?
C13 C8 C7 . . 121.1(3) ?
C9 C8 C7 . . 120.2(3) ?
C10 C9 C8 . . 121.4(4) ?
C10 C9 H9 . . 119.3 ?
C8 C9 H9 . . 119.3 ?
C11 C10 C9 . . 119.1(4) ?
C11 C10 H10 . . 120.5 ?
C9 C10 H10 . . 120.5 ?
C10 C11 C12 . . 121.2(4) ?
C10 C11 H11 . . 119.4 ?
C12 C11 H11 . . 119.4 ?
C11 C12 C13 . . 120.0(4) ?
C11 C12 H12 . . 120.0 ?
C13 C12 H12 . . 120.0 ?
C12 C13 C8 . . 119.8(4) ?
C12 C13 C14 . . 120.4(3) ?
C8 C13 C14 . . 119.7(3) ?
O3 C14 O4 . . 121.9(3) ?
O3 C14 C13 . . 118.9(3) ?
O4 C14 C13 . . 119.2(3) ?
N3 C15 C16 . . 123.4(3) ?
N3 C15 H15 . . 118.3 ?
C16 C15 H15 . . 118.3 ?
C15 C16 C17 . . 119.7(3) ?
C15 C16 H16 . . 120.1 ?
C17 C16 H16 . . 120.1 ?
C16 C17 C16 . 2_755 116.9(3) ?
C16 C17 C18 . . 121.56(17) ?
C16 C17 C18 2_755 . 121.56(17) ?
C19 C18 C19 . 2_755 116.1(4) ?
C19 C18 C17 . . 121.93(18) ?
C19 C18 C17 2_755 . 121.93(18) ?
C20 C19 C18 . . 120.2(3) ?
C20 C19 H19 . . 119.9 ?
C18 C19 H19 . . 119.9 ?
N4 C20 C19 . . 123.7(3) ?
N4 C20 H20 . . 118.2 ?
C19 C20 H20 . . 118.2 ?
N2 C21 C22 . . 124.0(3) ?
N2 C21 H21 . . 118.0 ?
C22 C21 H21 . . 118.0 ?
C21 C22 C23 . . 118.9(3) ?
C21 C22 H22 . . 120.5 ?
C23 C22 H22 . . 120.5 ?
C22 C23 C22 2_655 . 117.1(4) ?
C22 C23 C24 2_655 . 121.46(18) ?
C22 C23 C24 . . 121.46(18) ?
C25 C24 C25 . 2_655 116.1(4) ?
C25 C24 C23 . . 121.96(18) ?
C25 C24 C23 2_655 . 121.96(18) ?
C26 C25 C24 . . 120.0(3) ?
C26 C25 H25 . . 120.0 ?
C24 C25 H25 . . 120.0 ?
N1 C26 C25 . . 123.7(3) ?
N1 C26 H26 . . 118.1 ?
C25 C26 H26 . . 118.1 ?
O6 C27 O7 . . 120.9(4) ?
O6 C27 C28 . . 121.6(4) ?
O7 C27 C28 . . 117.3(3) ?
C29 C28 C33 . . 120.4(3) ?
C29 C28 C27 . . 117.5(3) ?
C33 C28 C27 . . 121.8(3) ?
C28 C29 C30 . . 120.7(4) ?
C28 C29 H29 . . 119.6 ?
C30 C29 H29 . . 119.6 ?
C31 C30 C29 . . 119.8(4) ?
C31 C30 H30 . . 120.1 ?
C29 C30 H30 . . 120.1 ?
C30 C31 C32 . . 120.0(4) ?
C30 C31 H31 . . 120.0 ?
C32 C31 H31 . . 120.0 ?
C31 C32 C33 . . 121.7(3) ?
C31 C32 H32 . . 119.2 ?
C33 C32 H32 . . 119.2 ?
C32 C33 C28 . . 117.2(3) ?
C32 C33 C34 . . 118.6(3) ?
C28 C33 C34 . . 124.0(3) ?
C35 C34 C39 . . 118.2(4) ?
C35 C34 C33 . . 120.5(3) ?
C39 C34 C33 . . 120.9(3) ?
C36 C35 C34 . . 121.9(4) ?
C36 C35 H35 . . 119.0 ?
C34 C35 H35 . . 119.0 ?
C35 C36 C37 . . 119.8(4) ?
C35 C36 H36 . . 120.1 ?
C37 C36 H36 . . 120.1 ?
C38 C37 C36 . . 120.0(4) ?
C38 C37 H37 . . 120.0 ?
C36 C37 H37 . . 120.0 ?
C37 C38 C39 . . 120.7(4) ?
C37 C38 H38 . . 119.7 ?
C39 C38 H38 . . 119.7 ?
C38 C39 C34 . . 119.3(4) ?
C38 C39 C40 . . 120.3(4) ?
C34 C39 C40 . . 120.2(3) ?
O8 C40 O9 . . 124.2(4) ?
O8 C40 C39 . . 120.5(4) ?
O9 C40 C39 . . 115.2(4) ?
C26 N1 C26 2_655 . 116.4(3) ?
C26 N1 Co1 2_655 1_556 121.78(17) ?
C26 N1 Co1 . 1_556 121.78(17) ?
C21 N2 C21 . 2_655 116.8(3) ?
C21 N2 Co1 . . 121.58(17) ?
C21 N2 Co1 2_655 . 121.58(17) ?
C15 N3 C15 2_755 . 116.8(3) ?
C15 N3 Co2 2_755 . 121.59(16) ?
C15 N3 Co2 . . 121.59(16) ?
C20 N4 C20 2_755 . 116.2(3) ?
C20 N4 Co2 2_755 1_556 121.91(17) ?
C20 N4 Co2 . 1_556 121.91(17) ?
C1 O1 Co1 . . 132.3(2) ?
C1 O2 Co2 . . 133.02(19) ?
C14 O3 Co2 . . 132.5(2) ?
Co1 O5 H5A . . 121(4) ?
Co1 O5 H5B . . 123(4) ?
H5A O5 H5B . . 111(5) ?
C27 O7 H7A . . 116(3) ?
C40 O9 H9A . . 112(3) ?

loop_
_geom_bond_atom_site_label_1
_geom_bond_atom_site_label_2
_geom_bond_site_symmetry_2
_geom_bond_distance
_geom_bond_publ_flag
Co1 O1 2_655 2.067(2) ?
Co1 O1 . 2.067(2) ?
Co1 O5 . 2.107(2) ?
Co1 O5 2_655 2.107(2) ?
Co1 N2 . 2.125(3) ?
Co1 N1 1_554 2.177(3) ?
Co2 O2 2_755 2.0847(19) ?
Co2 O2 . 2.0847(19) ?
Co2 N3 . 2.129(3) ?
Co2 N4 1_554 2.161(3) ?
Co2 O3 . 2.179(2) ?
Co2 O3 2_755 2.179(2) ?
C1 O1 . 1.242(4) ?
C1 O2 . 1.254(3) ?
C1 C2 . 1.513(4) ?
C2 C7 . 1.386(4) ?
C2 C3 . 1.393(4) ?
C3 C4 . 1.378(5) ?
C3 H3 . 0.9300 ?
C4 C5 . 1.366(6) ?
C4 H4 . 0.9300 ?
C5 C6 . 1.372(5) ?
C5 H5 . 0.9300 ?
C6 C7 . 1.391(5) ?
C6 H6 . 0.9300 ?
C7 C8 . 1.491(5) ?
C8 C13 . 1.390(5) ?
C8 C9 . 1.400(5) ?
C9 C10 . 1.373(6) ?
C9 H9 . 0.9300 ?
C10 C11 . 1.373(6) ?
C10 H10 . 0.9300 ?
C11 C12 . 1.373(6) ?
C11 H11 . 0.9300 ?
C12 C13 . 1.390(4) ?
C12 H12 . 0.9300 ?
C13 C14 . 1.502(5) ?
C14 O3 . 1.254(4) ?
C14 O4 . 1.261(4) ?
C15 N3 . 1.341(3) ?
C15 C16 . 1.379(4) ?
C15 H15 . 0.9300 ?
C16 C17 . 1.392(3) ?
C16 H16 . 0.9300 ?
C17 C16 2_755 1.392(3) ?
C17 C18 . 1.474(5) ?
C18 C19 . 1.389(4) ?
C18 C19 2_755 1.389(4) ?
C19 C20 . 1.368(4) ?
C19 H19 . 0.9300 ?
C20 N4 . 1.339(4) ?
C20 H20 . 0.9300 ?
C21 N2 . 1.325(3) ?
C21 C22 . 1.378(4) ?
C21 H21 . 0.9300 ?
C22 C23 . 1.394(4) ?
C22 H22 . 0.9300 ?
C23 C22 2_655 1.394(4) ?
C23 C24 . 1.473(5) ?
C24 C25 . 1.384(4) ?
C24 C25 2_655 1.384(4) ?
C25 C26 . 1.380(4) ?
C25 H25 . 0.9300 ?
C26 N1 . 1.327(4) ?
C26 H26 . 0.9300 ?
C27 O6 . 1.205(4) ?
C27 O7 . 1.315(5) ?
C27 C28 . 1.498(5) ?
C28 C29 . 1.375(5) ?
C28 C33 . 1.404(5) ?
C29 C30 . 1.376(6) ?
C29 H29 . 0.9300 ?
C30 C31 . 1.366(6) ?
C30 H30 . 0.9300 ?
C31 C32 . 1.375(6) ?
C31 H31 . 0.9300 ?
C32 C33 . 1.391(5) ?
C32 H32 . 0.9300 ?
C33 C34 . 1.480(5) ?
C34 C35 . 1.384(5) ?
C34 C39 . 1.397(5) ?
C35 C36 . 1.366(5) ?
C35 H35 . 0.9300 ?
C36 C37 . 1.371(6) ?
C36 H36 . 0.9300 ?
C37 C38 . 1.370(6) ?
C37 H37 . 0.9300 ?
C38 C39 . 1.397(5) ?
C38 H38 . 0.9300 ?
C39 C40 . 1.486(5) ?
C40 O8 . 1.231(4) ?
C40 O9 . 1.289(5) ?
N1 C26 2_655 1.327(4) ?
N1 Co1 1_556 2.177(3) ?
N2 C21 2_655 1.325(3) ?
N3 C15 2_755 1.341(3) ?
N4 C20 2_755 1.339(4) ?
N4 Co2 1_556 2.161(3) ?
O5 H5A . 0.79(3) ?
O5 H5B . 0.72(4) ?
O7 H7A . 0.87(3) ?
O9 H9A . 0.89(4) ?

loop_
_geom_hbond_atom_site_label_D
_geom_hbond_atom_site_label_H
_geom_hbond_atom_site_label_A
_geom_hbond_site_symmetry_A
_geom_hbond_distance_DH
_geom_hbond_distance_HA
_geom_hbond_distance_DA
_geom_hbond_angle_DHA
O5 H5A O6 . 0.79(3) 2.04(3) 2.821(4) 167(5)
O7 H7A O8 . 0.87(3) 1.75(3) 2.620(4) 177(5)
O9 H9A O4 1_454 0.89(4) 1.59(4) 2.462(4) 168(5)
O5 H5B O3 1_455 0.72(4) 2.08(4) 2.775(3) 164(5)

loop_
_geom_torsion_atom_site_label_1
_geom_torsion_atom_site_label_2
_geom_torsion_atom_site_label_3
_geom_torsion_atom_site_label_4
_geom_torsion_site_symmetry_1
_geom_torsion_site_symmetry_2
_geom_torsion_site_symmetry_3
_geom_torsion_site_symmetry_4
_geom_torsion
_geom_torsion_publ_flag
O1 C1 C2 C7 . . . . 128.1(3) ?
O2 C1 C2 C7 . . . . -52.2(4) ?
O1 C1 C2 C3 . . . . -57.3(4) ?
O2 C1 C2 C3 . . . . 122.5(3) ?
C7 C2 C3 C4 . . . . 2.4(5) ?
C1 C2 C3 C4 . . . . -172.4(3) ?
C2 C3 C4 C5 . . . . -1.9(6) ?
C3 C4 C5 C6 . . . . 0.3(6) ?
C4 C5 C6 C7 . . . . 0.8(6) ?
C3 C2 C7 C6 . . . . -1.2(5) ?
C1 C2 C7 C6 . . . . 173.4(3) ?
C3 C2 C7 C8 . . . . 177.2(3) ?
C1 C2 C7 C8 . . . . -8.2(4) ?
C5 C6 C7 C2 . . . . -0.3(5) ?
C5 C6 C7 C8 . . . . -178.8(4) ?
C2 C7 C8 C13 . . . . 115.7(3) ?
C6 C7 C8 C13 . . . . -65.9(4) ?
C2 C7 C8 C9 . . . . -67.3(4) ?
C6 C7 C8 C9 . . . . 111.1(4) ?
C13 C8 C9 C10 . . . . -0.1(6) ?
C7 C8 C9 C10 . . . . -177.2(4) ?
C8 C9 C10 C11 . . . . 0.4(6) ?
C9 C10 C11 C12 . . . . -0.2(7) ?
C10 C11 C12 C13 . . . . -0.4(6) ?
C11 C12 C13 C8 . . . . 0.7(5) ?
C11 C12 C13 C14 . . . . -175.8(3) ?
C9 C8 C13 C12 . . . . -0.5(5) ?
C7 C8 C13 C12 . . . . 176.6(3) ?
C9 C8 C13 C14 . . . . 176.1(3) ?
C7 C8 C13 C14 . . . . -6.8(5) ?
C12 C13 C14 O3 . . . . 128.2(3) ?
C8 C13 C14 O3 . . . . -48.4(4) ?
C12 C13 C14 O4 . . . . -51.1(5) ?
C8 C13 C14 O4 . . . . 132.4(3) ?
N3 C15 C16 C17 . . . . 0.1(6) ?
C15 C16 C17 C16 . . . 2_755 -0.1(3) ?
C15 C16 C17 C18 . . . . 179.9(3) ?
C16 C17 C18 C19 . . . . -143.4(2) ?
C16 C17 C18 C19 2_755 . . . 36.6(2) ?
C16 C17 C18 C19 . . . 2_755 36.6(2) ?
C16 C17 C18 C19 2_755 . . 2_755 -143.4(2) ?
C19 C18 C19 C20 2_755 . . . -0.1(2) ?
C17 C18 C19 C20 . . . . 179.9(2) ?
C18 C19 C20 N4 . . . . 0.1(5) ?
N2 C21 C22 C23 . . . . 3.0(5) ?
C21 C22 C23 C22 . . . 2_655 -1.4(2) ?
C21 C22 C23 C24 . . . . 178.6(2) ?
C22 C23 C24 C25 2_655 . . . 156.8(3) ?
C22 C23 C24 C25 . . . . -23.2(3) ?
C22 C23 C24 C25 2_655 . . 2_655 -23.2(3) ?
C22 C23 C24 C25 . . . 2_655 156.8(3) ?
C25 C24 C25 C26 2_655 . . . -0.2(3) ?
C23 C24 C25 C26 . . . . 179.8(3) ?
C24 C25 C26 N1 . . . . 0.4(6) ?
O6 C27 C28 C29 . . . . 48.0(6) ?
O7 C27 C28 C29 . . . . -127.6(4) ?
O6 C27 C28 C33 . . . . -137.2(4) ?
O7 C27 C28 C33 . . . . 47.3(5) ?
C33 C28 C29 C30 . . . . -2.5(6) ?
C27 C28 C29 C30 . . . . 172.4(4) ?
C28 C29 C30 C31 . . . . -0.5(7) ?
C29 C30 C31 C32 . . . . 2.8(7) ?
C30 C31 C32 C33 . . . . -2.1(6) ?
C31 C32 C33 C28 . . . . -0.9(5) ?
C31 C32 C33 C34 . . . . 175.3(4) ?
C29 C28 C33 C32 . . . . 3.2(5) ?
C27 C28 C33 C32 . . . . -171.5(3) ?
C29 C28 C33 C34 . . . . -172.8(4) ?
C27 C28 C33 C34 . . . . 12.5(5) ?
C32 C33 C34 C35 . . . . -96.3(4) ?
C28 C33 C34 C35 . . . . 79.6(5) ?
C32 C33 C34 C39 . . . . 76.3(4) ?
C28 C33 C34 C39 . . . . -107.8(4) ?
C39 C34 C35 C36 . . . . -1.1(5) ?
C33 C34 C35 C36 . . . . 171.6(3) ?
C34 C35 C36 C37 . . . . -2.0(6) ?
C35 C36 C37 C38 . . . . 2.9(6) ?
C36 C37 C38 C39 . . . . -0.8(6) ?
C37 C38 C39 C34 . . . . -2.4(6) ?
C37 C38 C39 C40 . . . . 172.3(4) ?
C35 C34 C39 C38 . . . . 3.3(5) ?
C33 C34 C39 C38 . . . . -169.5(3) ?
C35 C34 C39 C40 . . . . -171.4(3) ?
C33 C34 C39 C40 . . . . 15.9(5) ?
C38 C39 C40 O8 . . . . -129.7(4) ?
C34 C39 C40 O8 . . . . 44.9(6) ?
C38 C39 C40 O9 . . . . 47.2(5) ?
C34 C39 C40 O9 . . . . -138.2(4) ?
C25 C26 N1 C26 . . . 2_655 -0.2(3) ?
C25 C26 N1 Co1 . . . 1_556 179.8(3) ?
C22 C21 N2 C21 . . . 2_655 -1.5(3) ?
C22 C21 N2 Co1 . . . . 178.5(3) ?
O1 Co1 N2 C21 2_655 . . . -125.8(2) ?
O1 Co1 N2 C21 . . . . 54.2(2) ?
O5 Co1 N2 C21 . . . . -31.2(2) ?
O5 Co1 N2 C21 2_655 . . . 148.8(2) ?
N1 Co1 N2 C21 1_554 . . . 10E1(6) ?
O1 Co1 N2 C21 2_655 . . 2_655 54.2(2) ?
O1 Co1 N2 C21 . . . 2_655 -125.8(2) ?
O5 Co1 N2 C21 . . . 2_655 148.8(2) ?
O5 Co1 N2 C21 2_655 . . 2_655 -31.2(2) ?
N1 Co1 N2 C21 1_554 . . 2_655 -8E1(5) ?
C16 C15 N3 C15 . . . 2_755 -0.1(3) ?
C16 C15 N3 Co2 . . . . 179.9(3) ?
O2 Co2 N3 C15 2_755 . . 2_755 22.0(2) ?
O2 Co2 N3 C15 . . . 2_755 -158.0(2) ?
N4 Co2 N3 C15 1_554 . . 2_755 18E1(10) ?
O3 Co2 N3 C15 . . . 2_755 -58.5(2) ?
O3 Co2 N3 C15 2_755 . . 2_755 121.5(2) ?
O2 Co2 N3 C15 2_755 . . . -158.0(2) ?
O2 Co2 N3 C15 . . . . 22.0(2) ?
N4 Co2 N3 C15 1_554 . . . -0E1(10) ?
O3 Co2 N3 C15 . . . . 121.5(2) ?
O3 Co2 N3 C15 2_755 . . . -58.5(2) ?
C19 C20 N4 C20 . . . 2_755 -0.1(2) ?
C19 C20 N4 Co2 . . . 1_556 179.9(2) ?
O2 C1 O1 Co1 . . . . -15.3(5) ?
C2 C1 O1 Co1 . . . . 164.5(2) ?
O1 Co1 O1 C1 2_655 . . . -117.5(3) ?
O5 Co1 O1 C1 . . . . 153.0(3) ?
O5 Co1 O1 C1 2_655 . . . -28.8(3) ?
N2 Co1 O1 C1 . . . . 62.5(3) ?
N1 Co1 O1 C1 1_554 . . . -117.5(3) ?
O1 C1 O2 Co2 . . . . 140.4(3) ?
C2 C1 O2 Co2 . . . . -39.3(4) ?
O2 Co2 O2 C1 2_755 . . . -31.1(3) ?
N3 Co2 O2 C1 . . . . 148.9(3) ?
N4 Co2 O2 C1 1_554 . . . -31.1(3) ?
O3 Co2 O2 C1 . . . . 63.2(3) ?
O3 Co2 O2 C1 2_755 . . . -126.1(3) ?
O4 C14 O3 Co2 . . . . 137.5(3) ?
C13 C14 O3 Co2 . . . . -41.8(4) ?
O2 Co2 O3 C14 2_755 . . . -121.4(3) ?
O2 Co2 O3 C14 . . . . 61.9(3) ?
N3 Co2 O3 C14 . . . . -29.0(3) ?
N4 Co2 O3 C14 1_554 . . . 151.0(3) ?
O3 Co2 O3 C14 2_755 . . . -29.0(3) ?
